data_7209660
loop_
_publ_author_name
'Smart, Paul'
'Bejarano-Villafuerte, \'Angela'
'Brammer, Lee'

_publ_section_title
;
 Coordination chemistry meets halogen bonding and hydrogen bonding:
 building networks from 3-iodobenzoate paddlewheel units [Cu2(3-Ibz)4(L)2]
;
_journal_issue 16
_journal_name_full CrystEngComm
_journal_page_first 3151
_journal_paper_doi 10.1039/c3ce26890j
_journal_volume 15
_journal_year 2013
_chemical_formula_moiety '2(C20 H12 Cu I2 N2 O4), 2(C H2 Cl2)'
_chemical_formula_sum 'C42 H28 Cl4 Cu2 I4 N4 O8'
_chemical_formula_weight 1493.16
_space_group_crystal_system monoclinic
_space_group_IT_number 14
_space_group_name_Hall '-P 2ybc'
_space_group_name_H-M_alt 'P 1 21/c 1'
_symmetry_space_group_name_Hall '-P 2ybc'
_symmetry_space_group_name_H-M 'P 1 21/c 1'
_atom_sites_solution_hydrogens geom
_atom_sites_solution_primary direct
_atom_sites_solution_secondary difmap
_audit_creation_date 2011-06-28
_audit_creation_method
;
Olex2 1.1
(compiled 2011.02.15 svn.r1672, GUI svn.r3494)
;
_cell_angle_alpha 90.00
_cell_angle_beta 96.758(2)
_cell_angle_gamma 90.00
_cell_formula_units_Z 2
_cell_length_a 11.2066(3)
_cell_length_b 17.1224(4)
_cell_length_c 12.7046(3)
_cell_measurement_reflns_used 9080
_cell_measurement_temperature 120.0
_cell_measurement_theta_max 27.422
_cell_measurement_theta_min 2.583
_cell_volume 2420.87(10)
_computing_data_reduction 'SAINT v6.45A (Bruker, 2003)'
_computing_molecular_graphics
;
O. V. Dolomanov, L. J. Bourhis, R. J. Gildea, J. A. K. Howard and H. Puschmann,
OLEX2: a complete structure solution, refinement and analysis program.
J. Appl. Cryst. (2009). 42, 339-341.
;
_computing_publication_material
;
O. V. Dolomanov, L. J. Bourhis, R. J. Gildea, J. A. K. Howard and H. Puschmann,
OLEX2: a complete structure solution, refinement and analysis program.
J. Appl. Cryst. (2009). 42, 339-341.
;
_computing_structure_refinement 'SHELXL-97 (Sheldrick, 2008)'
_computing_structure_solution 'SHELXS-97 (Sheldrick, 2008)'
_diffrn_ambient_temperature 120.0
_diffrn_measured_fraction_theta_full 0.996
_diffrn_measured_fraction_theta_max 0.996
_diffrn_measurement_device_type 'Bruker P4'
_diffrn_measurement_method '\w scans'
_diffrn_radiation_monochromator graphite
_diffrn_radiation_type MoK\a
_diffrn_radiation_wavelength 0.71073
_diffrn_reflns_av_R_equivalents 0.0320
_diffrn_reflns_av_unetI/netI 0.0224
_diffrn_reflns_limit_h_max 14
_diffrn_reflns_limit_h_min -14
_diffrn_reflns_limit_k_max 21
_diffrn_reflns_limit_k_min -22
_diffrn_reflns_limit_l_max 16
_diffrn_reflns_limit_l_min -16
_diffrn_reflns_number 44684
_diffrn_reflns_theta_full 27.57
_diffrn_reflns_theta_max 27.57
_diffrn_reflns_theta_min 1.83
_diffrn_source 'fine-focus sealed tube'
_exptl_absorpt_coefficient_mu 3.704
_exptl_absorpt_correction_T_max 1
_exptl_absorpt_correction_T_min 0.764219
_exptl_absorpt_correction_type multi-scan
_exptl_absorpt_process_details
;
SADABS v.2.10 (Bruker,2003) was used for absorption correction.
R(int) was 0.0690 before and 0.0294 after correction.
The Ratio of minimum to maximum transmission is 0.764219.
The \l/2 correction factor is 0.0015
;
_exptl_crystal_colour 'clear ? green'
_exptl_crystal_colour_lustre clear
_exptl_crystal_colour_primary green
_exptl_crystal_density_diffrn 2.048
_exptl_crystal_density_method 'not measured'
_exptl_crystal_description block
_exptl_crystal_F_000 1420
_exptl_crystal_size_max 0.35
_exptl_crystal_size_mid 0.33
_exptl_crystal_size_min 0.2
_refine_diff_density_max 0.940
_refine_diff_density_min -0.633
_refine_diff_density_rms 0.099
_refine_ls_extinction_method none
_refine_ls_goodness_of_fit_ref 1.055
_refine_ls_hydrogen_treatment constr
_refine_ls_matrix_type full
_refine_ls_number_parameters 289
_refine_ls_number_reflns 5593
_refine_ls_number_restraints 0
_refine_ls_restrained_S_all 1.055
_refine_ls_R_factor_all 0.0328
_refine_ls_R_factor_gt 0.0268
_refine_ls_shift/su_max 0.001
_refine_ls_shift/su_mean 0.000
_refine_ls_structure_factor_coef Fsqd
_refine_ls_weighting_details 'calc w=1/[\s^2^(Fo^2^)+(0.0251P)^2^+4.8029P] where P=(Fo^2^+2Fc^2^)/3'
_refine_ls_weighting_scheme calc
_refine_ls_wR_factor_gt 0.0610
_refine_ls_wR_factor_ref 0.0631
_reflns_number_gt 4920
_reflns_number_total 5593
_reflns_threshold_expression >2sigma(I)
_cod_data_source_file c3ce26890j.txt
_cod_data_source_block ilb1203_0m
_cod_database_code 7209660

loop_
_space_group_symop_id
_space_group_symop_operation_xyz
1 'x, y, z'
2 '-x, y+1/2, -z+1/2'
3 '-x, -y, -z'
4 'x, -y-1/2, z-1/2'

loop_
_atom_site_label
_atom_site_type_symbol
_atom_site_fract_x
_atom_site_fract_y
_atom_site_fract_z
_atom_site_U_iso_or_equiv
_atom_site_adp_type
_atom_site_occupancy
_atom_site_symmetry_multiplicity
_atom_site_calc_flag
_atom_site_refinement_flags
I3 I 0.70952(2) 0.092736(12) 0.393938(17) 0.02514(6) Uani 1 1 d .
I13 I 0.60589(2) 0.620899(13) 0.929236(17) 0.02985(7) Uani 1 1 d .
Cu1 Cu 0.98627(3) 0.546212(19) 0.41739(3) 0.01316(8) Uani 1 1 d .
Cl1S Cl 0.36787(10) 0.36870(6) 0.76954(9) 0.0463(2) Uani 1 1 d .
Cl2S Cl 0.44902(14) 0.48533(9) 0.62823(10) 0.0768(5) Uani 1 1 d .
O12 O 0.84604(19) 0.58737(12) 0.47943(16) 0.0199(4) Uani 1 1 d .
O1 O 1.0857(2) 0.61952(12) 0.51054(16) 0.0205(4) Uani 1 1 d .
O2 O 0.8884(2) 0.46002(12) 0.34898(16) 0.0213(5) Uani 1 1 d .
O11 O 1.1296(2) 0.49268(12) 0.38011(16) 0.0216(5) Uani 1 1 d .
N21 N 0.9638(2) 0.62197(13) 0.28128(18) 0.0150(5) Uani 1 1 d .
C11 C 0.7202(3) 0.60378(16) 0.6144(2) 0.0170(6) Uani 1 1 d .
N28 N 0.9579(3) 0.59293(17) -0.0934(2) 0.0301(7) Uani 1 1 d .
C7 C 0.8759(3) 0.39582(16) 0.3951(2) 0.0160(6) Uani 1 1 d .
C23 C 0.9419(3) 0.64551(17) 0.0952(2) 0.0164(6) Uani 1 1 d .
C12 C 0.7093(3) 0.59277(16) 0.7218(2) 0.0171(6) Uani 1 1 d .
H12 H 0.7614 0.5580 0.7634 0.021 Uiso 1 1 calc R
C25 C 0.9179(3) 0.75057(17) 0.2135(2) 0.0218(6) Uani 1 1 d .
H25 H 0.9023 0.8039 0.2271 0.026 Uiso 1 1 calc R
C26 C 0.9426(3) 0.69834(17) 0.2961(2) 0.0194(6) Uani 1 1 d .
H26 H 0.9447 0.7172 0.3666 0.023 Uiso 1 1 calc R
C27 C 0.9491(3) 0.61558(18) -0.0100(2) 0.0212(6) Uani 1 1 d .
C22 C 0.9645(3) 0.59618(16) 0.1823(2) 0.0157(6) Uani 1 1 d .
H22 H 0.9810 0.5426 0.1709 0.019 Uiso 1 1 calc R
C6 C 0.7293(3) 0.27688(19) 0.1625(2) 0.0249(7) Uani 1 1 d .
H6 H 0.7066 0.2829 0.0886 0.030 Uiso 1 1 calc R
C16 C 0.6444(3) 0.65573(18) 0.5546(3) 0.0223(6) Uani 1 1 d .
H16 H 0.6540 0.6648 0.4823 0.027 Uiso 1 1 calc R
C5 C 0.7812(3) 0.33966(18) 0.2213(2) 0.0217(6) Uani 1 1 d .
H5 H 0.7951 0.3877 0.1873 0.026 Uiso 1 1 calc R
C13 C 0.6210(3) 0.63357(18) 0.7663(2) 0.0219(6) Uani 1 1 d .
C14 C 0.5433(3) 0.68346(19) 0.7068(3) 0.0278(7) Uani 1 1 d .
H14 H 0.4823 0.7102 0.7384 0.033 Uiso 1 1 calc R
C2 C 0.7921(3) 0.26059(17) 0.3794(2) 0.0192(6) Uani 1 1 d .
H2 H 0.8128 0.2548 0.4537 0.023 Uiso 1 1 calc R
C15 C 0.5551(3) 0.6942(2) 0.6004(3) 0.0288(7) Uani 1 1 d .
H15 H 0.5015 0.7281 0.5587 0.035 Uiso 1 1 calc R
C17 C 0.8191(3) 0.56256(17) 0.5675(2) 0.0162(6) Uani 1 1 d .
C24 C 0.9164(3) 0.72400(17) 0.1114(2) 0.0202(6) Uani 1 1 d .
H24 H 0.8984 0.7584 0.0531 0.024 Uiso 1 1 calc R
C1 C 0.8126(3) 0.33132(17) 0.3302(2) 0.0183(6) Uani 1 1 d .
C3 C 0.7413(3) 0.19889(17) 0.3197(2) 0.0201(6) Uani 1 1 d .
C4 C 0.7103(3) 0.20621(19) 0.2103(3) 0.0251(7) Uani 1 1 d .
H4 H 0.6767 0.1633 0.1696 0.030 Uiso 1 1 calc R
C1S C 0.3744(4) 0.4683(2) 0.7389(4) 0.0508(11) Uani 1 1 d .
H1SA H 0.2917 0.4892 0.7253 0.061 Uiso 1 1 calc R
H1SB H 0.4162 0.4965 0.8005 0.061 Uiso 1 1 calc R

loop_
_atom_site_aniso_label
_atom_site_aniso_U_11
_atom_site_aniso_U_22
_atom_site_aniso_U_33
_atom_site_aniso_U_23
_atom_site_aniso_U_13
_atom_site_aniso_U_12
I3 0.02980(12) 0.01785(11) 0.02817(12) -0.00162(8) 0.00512(9) -0.00458(8)
I13 0.03629(14) 0.03227(13) 0.02337(11) -0.00502(8) 0.01350(9) 0.00349(10)
Cu1 0.01800(18) 0.01116(16) 0.01065(16) 0.00137(12) 0.00305(13) 0.00120(13)
Cl1S 0.0423(6) 0.0453(6) 0.0496(6) 0.0095(4) -0.0019(5) -0.0042(5)
Cl2S 0.0970(11) 0.0776(9) 0.0532(7) 0.0041(6) -0.0023(7) -0.0584(8)
O12 0.0218(11) 0.0215(11) 0.0178(10) 0.0044(8) 0.0077(9) 0.0061(9)
O1 0.0271(12) 0.0158(10) 0.0180(10) 0.0009(8) -0.0002(9) -0.0039(9)
O2 0.0281(12) 0.0149(10) 0.0200(11) 0.0013(8) -0.0016(9) -0.0041(9)
O11 0.0270(12) 0.0220(11) 0.0169(10) 0.0036(8) 0.0075(9) 0.0074(9)
N21 0.0177(12) 0.0143(12) 0.0134(11) 0.0034(9) 0.0033(10) 0.0018(10)
C11 0.0149(14) 0.0145(14) 0.0220(15) -0.0017(11) 0.0037(12) -0.0018(11)
N28 0.0375(17) 0.0341(16) 0.0184(14) 0.0003(11) 0.0020(12) 0.0034(13)
C7 0.0163(14) 0.0147(14) 0.0171(14) -0.0010(11) 0.0027(11) 0.0020(11)
C23 0.0184(15) 0.0185(14) 0.0124(13) -0.0004(11) 0.0021(11) -0.0007(12)
C12 0.0171(15) 0.0149(14) 0.0196(14) -0.0028(11) 0.0033(12) -0.0012(11)
C25 0.0309(17) 0.0124(14) 0.0226(15) 0.0036(11) 0.0057(13) 0.0054(13)
C26 0.0278(17) 0.0176(14) 0.0134(13) 0.0000(11) 0.0056(12) 0.0029(12)
C27 0.0255(17) 0.0218(15) 0.0159(15) 0.0017(12) 0.0012(12) -0.0005(13)
C22 0.0194(15) 0.0120(13) 0.0159(14) 0.0005(10) 0.0034(11) -0.0007(11)
C6 0.0303(18) 0.0275(17) 0.0168(15) -0.0011(12) 0.0024(13) 0.0014(14)
C16 0.0206(16) 0.0238(16) 0.0234(16) 0.0047(12) 0.0055(13) 0.0013(13)
C5 0.0250(17) 0.0198(15) 0.0208(15) -0.0005(12) 0.0045(13) 0.0027(13)
C13 0.0248(16) 0.0183(15) 0.0243(16) -0.0039(12) 0.0099(13) -0.0036(13)
C14 0.0268(18) 0.0212(16) 0.0385(19) -0.0005(14) 0.0163(15) 0.0064(14)
C2 0.0196(15) 0.0206(15) 0.0179(14) -0.0016(11) 0.0038(12) 0.0007(12)
C15 0.0260(18) 0.0260(17) 0.0351(19) 0.0084(14) 0.0063(15) 0.0065(14)
C17 0.0162(14) 0.0155(14) 0.0171(14) -0.0026(11) 0.0027(11) -0.0024(11)
C24 0.0251(16) 0.0173(14) 0.0182(14) 0.0067(11) 0.0022(12) 0.0028(12)
C1 0.0175(15) 0.0171(14) 0.0206(15) -0.0019(11) 0.0031(12) 0.0011(12)
C3 0.0211(16) 0.0163(14) 0.0239(15) 0.0005(12) 0.0067(12) -0.0004(12)
C4 0.0245(17) 0.0199(15) 0.0312(17) -0.0077(13) 0.0047(14) -0.0012(13)
C1S 0.057(3) 0.037(2) 0.054(3) -0.0028(19) -0.014(2) 0.008(2)

loop_
_atom_type_symbol
_atom_type_description
_atom_type_scat_dispersion_real
_atom_type_scat_dispersion_imag
_atom_type_scat_source
C C 0.0033 0.0016 'International Tables Vol C Tables 4.2.6.8 and 6.1.1.4'
H H 0.0000 0.0000 'International Tables Vol C Tables 4.2.6.8 and 6.1.1.4'
Cl Cl 0.1484 0.1585 'International Tables Vol C Tables 4.2.6.8 and 6.1.1.4'
Cu Cu 0.3201 1.2651 'International Tables Vol C Tables 4.2.6.8 and 6.1.1.4'
I I -0.4742 1.8119 'International Tables Vol C Tables 4.2.6.8 and 6.1.1.4'
N N 0.0061 0.0033 'International Tables Vol C Tables 4.2.6.8 and 6.1.1.4'
O O 0.0106 0.0060 'International Tables Vol C Tables 4.2.6.8 and 6.1.1.4'

loop_
_geom_angle_atom_site_label_1
_geom_angle_atom_site_label_2
_geom_angle_atom_site_label_3
_geom_angle
_geom_angle_site_symmetry_1
_geom_angle_site_symmetry_3
O12 Cu1 Cu1 85.38(6) . 3_766
O12 Cu1 O1 87.33(9) . .
O12 Cu1 O2 90.90(9) . .
O12 Cu1 N21 94.73(9) . .
O1 Cu1 Cu1 84.20(6) . 3_766
O1 Cu1 O2 168.89(8) . .
O1 Cu1 N21 95.89(9) . .
O2 Cu1 Cu1 84.73(6) . 3_766
O2 Cu1 N21 95.18(9) . .
O11 Cu1 Cu1 83.59(6) . 3_766
O11 Cu1 O12 168.97(8) . .
O11 Cu1 O1 91.22(9) . .
O11 Cu1 O2 88.42(9) . .
O11 Cu1 N21 96.30(9) . .
N21 Cu1 Cu1 179.85(7) . 3_766
C17 O12 Cu1 121.18(19) . .
C7 O1 Cu1 123.05(19) 3_766 .
C7 O2 Cu1 122.17(19) . .
C17 O11 Cu1 124.21(19) 3_766 .
C26 N21 Cu1 118.60(19) . .
C22 N21 Cu1 123.01(19) . .
C22 N21 C26 118.3(2) . .
C12 C11 C17 118.6(3) . .
C16 C11 C12 120.0(3) . .
C16 C11 C17 121.2(3) . .
O1 C7 O2 125.7(3) 3_766 .
O1 C7 C1 117.2(3) 3_766 .
O2 C7 C1 117.1(3) . .
C22 C23 C27 119.8(3) . .
C22 C23 C24 119.2(3) . .
C24 C23 C27 121.0(3) . .
C13 C12 C11 118.7(3) . .
C24 C25 C26 118.8(3) . .
N21 C26 C25 123.0(3) . .
N28 C27 C23 178.0(4) . .
N21 C22 C23 121.9(3) . .
C4 C6 C5 121.1(3) . .
C15 C16 C11 120.1(3) . .
C1 C5 C6 119.5(3) . .
C12 C13 I13 119.6(2) . .
C14 C13 I13 118.9(2) . .
C14 C13 C12 121.6(3) . .
C13 C14 C15 119.3(3) . .
C3 C2 C1 119.8(3) . .
C16 C15 C14 120.3(3) . .
O12 C17 C11 117.3(3) . .
O11 C17 O12 125.4(3) 3_766 .
O11 C17 C11 117.3(3) 3_766 .
C25 C24 C23 118.7(3) . .
C5 C1 C7 121.1(3) . .
C2 C1 C7 118.9(3) . .
C2 C1 C5 119.9(3) . .
C2 C3 I3 119.7(2) . .
C2 C3 C4 121.0(3) . .
C4 C3 I3 119.3(2) . .
C6 C4 C3 118.8(3) . .
Cl2S C1S Cl1S 112.3(3) . .

loop_
_geom_bond_atom_site_label_1
_geom_bond_atom_site_label_2
_geom_bond_distance
_geom_bond_site_symmetry_2
I3 C3 2.098(3) .
I13 C13 2.108(3) .
Cu1 Cu1 2.6180(6) 3_766
Cu1 O12 1.970(2) .
Cu1 O1 1.977(2) .
Cu1 O2 1.978(2) .
Cu1 O11 1.955(2) .
Cu1 N21 2.153(2) .
Cl1S C1S 1.752(4) .
Cl2S C1S 1.742(5) .
O12 C17 1.266(3) .
O1 C7 1.253(4) 3_766
O2 C7 1.261(3) .
O11 C17 1.256(4) 3_766
N21 C26 1.346(4) .
N21 C22 1.334(4) .
C11 C12 1.397(4) .
C11 C16 1.392(4) .
C11 C17 1.495(4) .
N28 C27 1.143(4) .
C7 O1 1.253(4) 3_766
C7 C1 1.505(4) .
C23 C27 1.442(4) .
C23 C22 1.391(4) .
C23 C24 1.394(4) .
C12 C13 1.385(4) .
C25 C26 1.382(4) .
C25 C24 1.373(4) .
C6 C5 1.396(4) .
C6 C4 1.381(5) .
C16 C15 1.382(5) .
C5 C1 1.394(4) .
C13 C14 1.381(5) .
C14 C15 1.386(5) .
C2 C1 1.394(4) .
C2 C3 1.383(4) .
C17 O11 1.256(4) 3_766
C3 C4 1.397(5) .
